data_9005758
loop_
_publ_author_name
'Hill, R. J.'

_publ_section_title
;
 Crystal structure refinement and electron density distribution in diaspore
 Sample: Neutral atom refinement
;
_journal_name_full 'Physics and Chemistry of Minerals'
_journal_page_first 179
_journal_page_last 200
_journal_paper_doi 10.1007/BF00307552
_journal_volume 5
_journal_year 1979
_chemical_formula_sum 'Al H O2'
_chemical_name_mineral Diaspore
_space_group_IT_number 62
_symmetry_space_group_name_Hall '-P 2c 2ab'
_symmetry_space_group_name_H-M 'P b n m'
_cell_angle_alpha 90
_cell_angle_beta 90
_cell_angle_gamma 90
_cell_length_a 4.4007
_cell_length_b 9.4253
_cell_length_c 2.8452
_cell_formula_units_Z 4
_cell_volume 118.013
_database_code_amcsd 0007340
_exptl_crystal_density_diffrn 3.376
_cod_original_formula_sum 'Al O2 H'
_cod_database_code 9005758

loop_
_symmetry_equiv_pos_as_xyz
x,y,z
x,y,1/2-z
-x,-y,1/2+z
1/2+x,1/2-y,1/2+z
1/2-x,1/2+y,1/2-z
1/2-x,1/2+y,z
1/2+x,1/2-y,-z
-x,-y,-z

loop_
_atom_site_aniso_label
_atom_site_aniso_U_11
_atom_site_aniso_U_22
_atom_site_aniso_U_33
_atom_site_aniso_U_12
_atom_site_aniso_U_13
_atom_site_aniso_U_23
Al 0.00395 0.00267 0.00261 0.00006 0.00000 0.00000
O1 0.00426 0.00413 0.00333 0.00070 0.00000 0.00000
O2 0.00379 0.00394 0.00444 -0.00059 0.00000 0.00000
H 0.01090 0.02130 0.02060 -0.00040 0.00000 0.00000

loop_
_atom_site_label
_atom_site_fract_x
_atom_site_fract_y
_atom_site_fract_z
Al 0.04476 -0.14456 -0.25000
O1 0.71228 0.19882 -0.25000
O2 0.19698 0.05350 -0.25000
H 0.40950 0.08760 -0.25000

loop_
_cod_related_entry_id
_cod_related_entry_database
_cod_related_entry_code
1 AMCSD 0007340
